data_4071461
loop_
_publ_author_name
'Liu, Wei'
'Chen, Ya'
'Wang, Ru'
'Zhou, Xin-Hui'
'Zuo, Jing-Lin'
'You, Xiao-Zeng'

_publ_section_title
;
 Rhenium(I) Tricarbonyl Complexes with New Pyridine Ligands Containing
 Crown Ether-Annelated or Anthracene-Functionalized 1,3-Dithiole-2-ylidene
;
_journal_issue 13
_journal_name_full Organometallics
_journal_page_first 2990
_journal_paper_doi 10.1021/om800178k
_journal_volume 27
_journal_year 2008
_chemical_formula_sum 'C35 H27 Br Cl3 N2 O5 Re S4'
_chemical_formula_weight 1056.29
_chemical_name_systematic
; 
 ? 
;
_space_group_IT_number 15
_symmetry_cell_setting monoclinic
_symmetry_space_group_name_Hall '-C 2yc'
_symmetry_space_group_name_H-M 'C 1 2/c 1'
_atom_sites_solution_hydrogens geom
_atom_sites_solution_primary direct
_atom_sites_solution_secondary difmap
_audit_creation_method SHELXL-97
_cell_angle_alpha 90.00
_cell_angle_beta 95.969(15)
_cell_angle_gamma 90.00
_cell_formula_units_Z 8
_cell_length_a 22.257(16)
_cell_length_b 13.580(10)
_cell_length_c 26.61(2)
_cell_measurement_reflns_used 1623
_cell_measurement_temperature 291(2)
_cell_measurement_theta_max 21.4
_cell_measurement_theta_min 1.6
_cell_volume 7999(10)
_computing_cell_refinement SMART
_computing_data_collection 'SMART (Bruker, 2000)'
_computing_data_reduction 'SAINT (Bruker, 2000)'
_computing_molecular_graphics SHELXTL
_computing_publication_material SHELXTL
_computing_structure_refinement SHELXTL
_computing_structure_solution 'SHELXTL (Bruker, 2000)'
_diffrn_ambient_temperature 291(2)
_diffrn_measured_fraction_theta_full 0.965
_diffrn_measured_fraction_theta_max 0.965
_diffrn_radiation_monochromator graphite
_diffrn_radiation_source 'fine-focus sealed tube'
_diffrn_radiation_type MoK\a
_diffrn_radiation_wavelength 0.71073
_diffrn_reflns_av_R_equivalents 0.0307
_diffrn_reflns_av_sigmaI/netI 0.0447
_diffrn_reflns_limit_h_max 27
_diffrn_reflns_limit_h_min -27
_diffrn_reflns_limit_k_max 16
_diffrn_reflns_limit_k_min -16
_diffrn_reflns_limit_l_max 32
_diffrn_reflns_limit_l_min -32
_diffrn_reflns_number 38202
_diffrn_reflns_theta_full 26.00
_diffrn_reflns_theta_max 26.00
_diffrn_reflns_theta_min 1.76
_exptl_absorpt_coefficient_mu 4.488
_exptl_absorpt_correction_T_max 0.49
_exptl_absorpt_correction_T_min 0.39
_exptl_absorpt_correction_type multi-scan
_exptl_absorpt_process_details '(SADABS; Bruker, 2000)'
_exptl_crystal_colour orange
_exptl_crystal_density_diffrn 1.754
_exptl_crystal_density_method 'not measured'
_exptl_crystal_description block
_exptl_crystal_F_000 4128
_exptl_crystal_size_max 0.22
_exptl_crystal_size_mid 0.18
_exptl_crystal_size_min 0.16
_refine_diff_density_max 0.397
_refine_diff_density_min -0.994
_refine_diff_density_rms 0.085
_refine_ls_extinction_method none
_refine_ls_goodness_of_fit_ref 1.044
_refine_ls_hydrogen_treatment constr
_refine_ls_matrix_type full
_refine_ls_number_parameters 474
_refine_ls_number_reflns 7582
_refine_ls_number_restraints 0
_refine_ls_restrained_S_all 1.044
_refine_ls_R_factor_all 0.0609
_refine_ls_R_factor_gt 0.0442
_refine_ls_shift/su_max 0.000
_refine_ls_shift/su_mean 0.000
_refine_ls_structure_factor_coef Fsqd
_refine_ls_weighting_details 'calc w=1/[\s^2^(Fo^2^)+(0.0500P)^2^+1.9900P] where P=(Fo^2^+2Fc^2^)/3'
_refine_ls_weighting_scheme calc
_refine_ls_wR_factor_gt 0.0895
_refine_ls_wR_factor_ref 0.0925
_reflns_number_gt 5995
_reflns_number_total 7582
_reflns_threshold_expression >2sigma(I)
_cod_data_source_file om800178k-file005.cif
_cod_data_source_block 70124bm
_cod_original_cell_volume 8000(10)
_cod_original_sg_symbol_H-M C2/c
_cod_database_code 4071461

loop_
_symmetry_equiv_pos_as_xyz
'x, y, z'
'-x, y, -z+1/2'
'x+1/2, y+1/2, z'
'-x+1/2, y+1/2, -z+1/2'
'-x, -y, -z'
'x, -y, z-1/2'
'-x+1/2, -y+1/2, -z'
'x+1/2, -y+1/2, z-1/2'

loop_
_atom_site_label
_atom_site_type_symbol
_atom_site_fract_x
_atom_site_fract_y
_atom_site_fract_z
_atom_site_U_iso_or_equiv
_atom_site_adp_type
_atom_site_occupancy
_atom_site_symmetry_multiplicity
_atom_site_calc_flag
_atom_site_refinement_flags
Br1 Br -0.24371(3) 0.46759(4) 0.88711(2) 0.05940(15) Uani 1 1 d .
C1 C -0.1032(2) 0.4915(4) 0.8631(2) 0.0523(13) Uani 1 1 d .
C2 C -0.0500(3) 0.4109(4) 0.94480(19) 0.0555(13) Uani 1 1 d .
C3 C -0.1251(3) 0.5606(4) 0.9496(2) 0.0603(14) Uani 1 1 d .
C4 C -0.1665(3) 0.2791(5) 0.8369(2) 0.0665(15) Uani 1 1 d .
H4 H -0.1767 0.3347 0.8174 0.080 Uiso 1 1 calc R
C5 C -0.1747(3) 0.1852(4) 0.8159(2) 0.0687(15) Uani 1 1 d .
H5 H -0.1903 0.1780 0.7823 0.082 Uiso 1 1 calc R
C6 C -0.1596(3) 0.1031(4) 0.8451(2) 0.0614(13) Uani 1 1 d .
H6 H -0.1660 0.0407 0.8312 0.074 Uiso 1 1 calc R
C7 C -0.1354(2) 0.1126(4) 0.8945(2) 0.0622(14) Uani 1 1 d .
H7 H -0.1245 0.0568 0.9136 0.075 Uiso 1 1 calc R
C8 C -0.1271(2) 0.2053(4) 0.91574(19) 0.0483(11) Uani 1 1 d .
C9 C -0.1066(2) 0.2197(3) 0.96862(18) 0.0457(10) Uani 1 1 d .
C10 C -0.1458(2) 0.2705(3) 0.99934(19) 0.0484(11) Uani 1 1 d .
C11 C -0.1654(2) 0.2273(4) 1.0423(2) 0.0514(11) Uani 1 1 d .
H11 H -0.1529 0.1642 1.0521 0.062 Uiso 1 1 calc R
C12 C -0.2042(3) 0.2801(4) 1.0705(2) 0.0651(15) Uani 1 1 d .
H12 H -0.2173 0.2526 1.0995 0.078 Uiso 1 1 calc R
C13 C -0.2230(3) 0.3738(4) 1.0550(2) 0.0634(14) Uani 1 1 d .
H13 H -0.2491 0.4088 1.0736 0.076 Uiso 1 1 calc R
C14 C -0.2033(2) 0.4154(4) 1.0125(2) 0.0568(13) Uani 1 1 d .
H14 H -0.2160 0.4783 1.0025 0.068 Uiso 1 1 calc R
C15 C -0.0538(2) 0.1832(3) 0.98809(19) 0.0482(11) Uani 1 1 d .
C16 C 0.0479(2) 0.1478(3) 1.04351(19) 0.0532(12) Uani 1 1 d .
C17 C 0.0550(2) 0.1140(3) 0.9962(2) 0.0489(11) Uani 1 1 d .
C18 C 0.0678(3) 0.1977(5) 1.1423(2) 0.0680(16) Uani 1 1 d .
H18A H 0.0354 0.1548 1.1493 0.102 Uiso 1 1 d R
H18B H 0.0517 0.2613 1.1324 0.102 Uiso 1 1 d R
H18C H 0.0958 0.2044 1.1720 0.102 Uiso 1 1 d R
C19 C 0.1703(2) 0.1698(4) 0.96973(19) 0.0522(12) Uani 1 1 d .
H19A H 0.1721 0.2119 0.9993 0.063 Uiso 1 1 calc R
H19B H 0.2111 0.1477 0.9661 0.063 Uiso 1 1 calc R
C20 C 0.1476(3) 0.2289(4) 0.9240(2) 0.0649(14) Uani 1 1 d .
H20A H 0.1465 0.1892 0.8936 0.078 Uiso 1 1 calc R
H20B H 0.1074 0.2540 0.9271 0.078 Uiso 1 1 calc R
C21 C 0.1864(2) 0.3615(4) 0.8783(2) 0.0565(13) Uani 1 1 d .
C22 C 0.2231(3) 0.3324(4) 0.8434(2) 0.0600(14) Uani 1 1 d .
C23 C 0.2572(3) 0.2461(4) 0.8501(2) 0.0663(15) Uani 1 1 d .
H23 H 0.2548 0.2082 0.8789 0.080 Uiso 1 1 calc R
C24 C 0.2943(3) 0.2165(5) 0.8146(2) 0.0745(18) Uani 1 1 d .
H24 H 0.3168 0.1590 0.8196 0.089 Uiso 1 1 calc R
C25 C 0.2979(3) 0.2724(4) 0.7715(2) 0.0690(16) Uani 1 1 d .
H25 H 0.3229 0.2520 0.7476 0.083 Uiso 1 1 calc R
C26 C 0.2645(3) 0.3592(4) 0.7636(2) 0.0653(15) Uani 1 1 d .
H26 H 0.2669 0.3965 0.7346 0.078 Uiso 1 1 calc R
C27 C 0.2271(3) 0.3893(4) 0.8003(2) 0.0628(14) Uani 1 1 d .
C28 C 0.1890(3) 0.4676(4) 0.7924(2) 0.0602(14) Uani 1 1 d .
H28 H 0.1906 0.5044 0.7631 0.072 Uiso 1 1 calc R
C29 C 0.1491(3) 0.4947(4) 0.82467(19) 0.0578(13) Uani 1 1 d .
C30 C 0.1110(3) 0.5770(4) 0.8152(2) 0.0632(15) Uani 1 1 d .
H30 H 0.1117 0.6129 0.7855 0.076 Uiso 1 1 calc R
C31 C 0.0723(2) 0.6043(4) 0.85090(19) 0.0568(13) Uani 1 1 d .
H31 H 0.0477 0.6594 0.8453 0.068 Uiso 1 1 calc R
C32 C 0.0703(3) 0.5486(4) 0.8952(2) 0.0652(15) Uani 1 1 d .
H32 H 0.0439 0.5659 0.9186 0.078 Uiso 1 1 calc R
C33 C 0.1076(2) 0.4689(4) 0.9037(2) 0.0593(13) Uani 1 1 d .
H33 H 0.1064 0.4322 0.9331 0.071 Uiso 1 1 calc R
C34 C 0.1469(3) 0.4419(4) 0.8692(2) 0.0651(15) Uani 1 1 d .
C35 C 0.5923(3) 0.4792(4) 0.8282(2) 0.0672(15) Uani 1 1 d .
H35 H 0.6200 0.4945 0.8585 0.081 Uiso 1 1 d R
Cl1 Cl 0.59449(7) 0.36036(11) 0.82110(5) 0.0655(3) Uani 1 1 d .
Cl2 Cl 0.53116(7) 0.52473(11) 0.83270(5) 0.0668(4) Uani 1 1 d .
Cl3 Cl 0.61881(6) 0.53588(11) 0.77570(5) 0.0623(3) Uani 1 1 d .
N1 N -0.16480(18) 0.3640(3) 0.98479(16) 0.0504(10) Uani 1 1 d .
N2 N -0.1429(2) 0.2891(3) 0.88729(17) 0.0572(11) Uani 1 1 d .
O1 O -0.08698(18) 0.5301(3) 0.82632(16) 0.0651(10) Uani 1 1 d .
O2 O -0.00249(17) 0.3961(3) 0.96440(14) 0.0601(9) Uani 1 1 d .
O3 O -0.12167(16) 0.6370(2) 0.97003(14) 0.0552(8) Uani 1 1 d .
O4 O 0.19059(16) 0.3090(3) 0.92267(14) 0.0604(9) Uani 1 1 d .
O5 O 0.0653(3) 0.3099(7) 0.7598(3) 0.050(2) Uani 0.40 1 d P
H5C H 0.0645 0.3573 0.7389 0.060 Uiso 0.40 1 d PR
H5B H 0.0594 0.2552 0.7445 0.060 Uiso 0.40 1 d PR
O7 O 0.0012(8) 0.4344(10) 0.7998(5) 0.080(4) Uani 0.30 1 d P
H7A H 0.0089 0.4619 0.7725 0.096 Uiso 0.30 1 d PR
H7C H 0.0128 0.3748 0.8000 0.096 Uiso 0.30 1 d PR
O8 O 1.0000 0.6860(6) 0.7500 0.058(2) Uani 0.60 2 d SP
H8D H 0.9820 0.6514 0.7705 0.070 Uiso 0.30 1 d PR
H8B H 0.9929 0.7467 0.7545 0.070 Uiso 0.30 1 d PR
Re1 Re -0.130787(9) 0.434820(13) 0.920436(8) 0.04783(8) Uani 1 1 d .
S1 S -0.00389(6) 0.12375(10) 0.95086(6) 0.0591(3) Uani 1 1 d .
S2 S -0.02380(6) 0.19501(10) 1.05037(5) 0.0573(3) Uani 1 1 d .
S3 S 0.10276(7) 0.14758(11) 1.09431(5) 0.0636(4) Uani 1 1 d .
S4 S 0.12269(6) 0.06135(9) 0.98000(5) 0.0539(3) Uani 1 1 d .

loop_
_atom_site_aniso_label
_atom_site_aniso_U_11
_atom_site_aniso_U_22
_atom_site_aniso_U_33
_atom_site_aniso_U_23
_atom_site_aniso_U_13
_atom_site_aniso_U_12
Br1 0.0607(3) 0.0541(3) 0.0618(3) 0.0111(2) -0.0016(2) 0.0135(2)
C1 0.052(3) 0.039(2) 0.062(3) -0.007(2) -0.011(2) 0.025(2)
C2 0.067(3) 0.049(3) 0.046(3) 0.013(2) -0.010(2) -0.009(2)
C3 0.066(3) 0.049(3) 0.062(3) -0.007(2) -0.015(3) 0.015(2)
C4 0.064(3) 0.071(4) 0.061(3) 0.005(3) -0.010(3) 0.013(3)
C5 0.077(4) 0.060(3) 0.065(3) -0.011(3) -0.010(3) 0.008(3)
C6 0.073(3) 0.057(3) 0.054(3) -0.005(3) 0.004(3) 0.008(3)
C7 0.058(3) 0.052(3) 0.076(4) -0.010(3) 0.004(3) 0.013(2)
C8 0.041(2) 0.043(3) 0.060(3) 0.003(2) 0.003(2) 0.0109(19)
C9 0.056(3) 0.025(2) 0.055(3) 0.0050(18) 0.002(2) -0.0038(18)
C10 0.054(3) 0.029(2) 0.060(3) -0.006(2) -0.005(2) -0.0035(19)
C11 0.051(3) 0.039(2) 0.065(3) 0.007(2) 0.011(2) -0.002(2)
C12 0.070(4) 0.053(3) 0.070(4) -0.014(3) 0.002(3) -0.015(3)
C13 0.062(3) 0.068(4) 0.062(3) -0.009(3) 0.016(3) -0.021(3)
C14 0.061(3) 0.041(3) 0.070(3) -0.017(2) 0.012(3) -0.006(2)
C15 0.044(2) 0.035(2) 0.065(3) 0.012(2) 0.007(2) 0.0021(18)
C16 0.070(3) 0.030(2) 0.055(3) 0.011(2) -0.018(2) 0.002(2)
C17 0.060(3) 0.021(2) 0.068(3) 0.009(2) 0.016(2) 0.0043(18)
C18 0.061(3) 0.075(4) 0.063(3) -0.017(3) -0.014(3) 0.016(3)
C19 0.055(3) 0.047(3) 0.055(3) 0.013(2) 0.010(2) -0.003(2)
C20 0.070(4) 0.062(3) 0.061(3) 0.009(3) 0.000(3) -0.010(3)
C21 0.059(3) 0.042(3) 0.065(3) 0.006(2) -0.011(3) -0.012(2)
C22 0.063(3) 0.054(3) 0.058(3) 0.003(2) -0.022(3) -0.011(2)
C23 0.068(3) 0.060(3) 0.067(3) -0.015(3) -0.008(3) 0.019(3)
C24 0.074(4) 0.073(4) 0.068(4) 0.021(3) -0.037(3) 0.014(3)
C25 0.071(4) 0.063(4) 0.071(4) -0.020(3) 0.001(3) 0.021(3)
C26 0.059(3) 0.072(4) 0.061(3) 0.011(3) -0.007(3) -0.012(3)
C27 0.068(3) 0.060(3) 0.058(3) -0.018(3) -0.001(3) -0.001(3)
C28 0.069(3) 0.061(3) 0.053(3) -0.018(2) 0.017(3) 0.011(3)
C29 0.063(3) 0.055(3) 0.051(3) 0.012(2) -0.015(2) -0.012(2)
C30 0.063(3) 0.061(3) 0.060(3) 0.022(3) -0.023(3) -0.010(3)
C31 0.065(3) 0.053(3) 0.056(3) -0.009(2) 0.026(3) -0.004(2)
C32 0.072(4) 0.066(4) 0.058(3) 0.009(3) 0.010(3) -0.027(3)
C33 0.056(3) 0.048(3) 0.073(3) 0.012(3) 0.007(3) -0.015(2)
C34 0.072(4) 0.070(4) 0.055(3) -0.004(3) 0.013(3) -0.027(3)
C35 0.070(4) 0.064(4) 0.066(3) -0.005(3) -0.003(3) -0.020(3)
Cl1 0.0684(8) 0.0661(9) 0.0635(8) -0.0126(6) 0.0140(6) 0.0034(7)
Cl2 0.0681(8) 0.0667(9) 0.0681(8) 0.0166(7) 0.0186(7) -0.0163(7)
Cl3 0.0639(8) 0.0621(8) 0.0620(7) -0.0063(6) 0.0114(6) -0.0045(6)
N1 0.052(2) 0.039(2) 0.061(2) 0.0081(18) 0.0082(19) -0.0075(17)
N2 0.065(3) 0.040(2) 0.063(3) 0.0113(18) -0.012(2) 0.0065(19)
O1 0.065(2) 0.058(2) 0.073(3) 0.0180(19) 0.0119(19) -0.0074(18)
O2 0.056(2) 0.062(2) 0.065(2) 0.0065(19) 0.0181(18) -0.0089(18)
O3 0.064(2) 0.0369(18) 0.066(2) -0.0107(16) 0.0152(17) -0.0116(15)
O4 0.057(2) 0.059(2) 0.063(2) 0.0094(18) -0.0014(17) -0.0201(17)
O5 0.032(4) 0.071(6) 0.048(4) -0.005(4) 0.004(3) -0.024(4)
O7 0.127(13) 0.058(8) 0.063(8) -0.005(6) 0.045(8) -0.011(8)
O8 0.047(4) 0.050(5) 0.072(5) 0.000 -0.018(4) 0.000
Re1 0.05333(12) 0.03248(11) 0.05746(13) 0.00810(8) 0.00469(8) 0.00151(8)
S1 0.0610(8) 0.0468(7) 0.0683(8) -0.0002(6) 0.0010(6) 0.0083(6)
S2 0.0563(7) 0.0551(7) 0.0582(8) -0.0017(6) -0.0044(6) 0.0085(6)
S3 0.0607(8) 0.0656(9) 0.0601(8) -0.0024(7) -0.0142(6) 0.0190(7)
S4 0.0678(8) 0.0341(6) 0.0596(7) 0.0057(5) 0.0053(6) 0.0142(5)

loop_
_atom_type_symbol
_atom_type_description
_atom_type_scat_dispersion_real
_atom_type_scat_dispersion_imag
_atom_type_scat_source
C C 0.0033 0.0016 'International Tables Vol C Tables 4.2.6.8 and 6.1.1.4'
H H 0.0000 0.0000 'International Tables Vol C Tables 4.2.6.8 and 6.1.1.4'
N N 0.0061 0.0033 'International Tables Vol C Tables 4.2.6.8 and 6.1.1.4'
O O 0.0106 0.0060 'International Tables Vol C Tables 4.2.6.8 and 6.1.1.4'
S S 0.1246 0.1234 'International Tables Vol C Tables 4.2.6.8 and 6.1.1.4'
Br Br -0.2901 2.4595 'International Tables Vol C Tables 4.2.6.8 and 6.1.1.4'
Re Re -1.0185 7.2310 'International Tables Vol C Tables 4.2.6.8 and 6.1.1.4'
Cl Cl 0.1484 0.1585 'International Tables Vol C Tables 4.2.6.8 and 6.1.1.4'

loop_
_geom_angle_atom_site_label_1
_geom_angle_atom_site_label_2
_geom_angle_atom_site_label_3
_geom_angle
O1 C1 Re1 177.9(4)
O2 C2 Re1 173.2(5)
O3 C3 Re1 176.8(5)
N2 C4 C5 119.6(5)
N2 C4 H4 120.2
C5 C4 H4 120.2
C6 C5 C4 119.9(5)
C6 C5 H5 120.1
C4 C5 H5 120.1
C7 C6 C5 120.7(6)
C7 C6 H6 119.6
C5 C6 H6 119.6
C6 C7 C8 119.8(6)
C6 C7 H7 120.1
C8 C7 H7 120.1
C7 C8 N2 120.4(5)
C7 C8 C9 122.3(5)
N2 C8 C9 117.1(4)
C15 C9 C10 121.5(5)
C15 C9 C8 120.3(5)
C10 C9 C8 118.1(4)
N1 C10 C11 120.2(5)
N1 C10 C9 118.0(4)
C11 C10 C9 121.8(4)
C10 C11 C12 119.2(5)
C10 C11 H11 120.4
C12 C11 H11 120.4
C13 C12 C11 119.7(6)
C13 C12 H12 120.2
C11 C12 H12 120.2
C14 C13 C12 120.5(6)
C14 C13 H13 119.7
C12 C13 H13 119.7
C13 C14 N1 120.1(5)
C13 C14 H14 120.0
N1 C14 H14 120.0
C9 C15 S2 125.2(4)
C9 C15 S1 122.4(4)
S2 C15 S1 112.3(3)
C17 C16 S3 125.6(4)
C17 C16 S2 114.5(4)
S3 C16 S2 119.9(3)
C16 C17 S1 118.4(4)
C16 C17 S4 123.2(4)
S1 C17 S4 118.4(3)
S3 C18 H18A 108.3
S3 C18 H18B 109.9
H18A C18 H18B 109.5
S3 C18 H18C 110.2
H18A C18 H18C 109.5
H18B C18 H18C 109.5
C20 C19 S4 113.3(4)
C20 C19 H19A 108.9
S4 C19 H19A 108.9
C20 C19 H19B 108.9
S4 C19 H19B 108.9
H19A C19 H19B 107.7
O4 C20 C19 104.7(4)
O4 C20 H20A 110.8
C19 C20 H20A 110.8
O4 C20 H20B 110.8
C19 C20 H20B 110.8
H20A C20 H20B 108.9
C22 C21 O4 116.4(5)
C22 C21 C34 121.1(5)
O4 C21 C34 122.5(5)
C21 C22 C27 119.8(5)
C21 C22 C23 120.9(6)
C27 C22 C23 119.3(6)
C24 C23 C22 121.0(6)
C24 C23 H23 119.5
C22 C23 H23 119.5
C23 C24 C25 119.8(6)
C23 C24 H24 120.1
C25 C24 H24 120.1
C24 C25 C26 120.8(6)
C24 C25 H25 119.6
C26 C25 H25 119.6
C25 C26 C27 118.9(6)
C25 C26 H26 120.5
C27 C26 H26 120.5
C28 C27 C22 117.9(6)
C28 C27 C26 121.5(6)
C22 C27 C26 120.2(6)
C29 C28 C27 123.8(6)
C29 C28 H28 118.1
C27 C28 H28 118.1
C28 C29 C34 119.0(6)
C28 C29 C30 121.8(5)
C34 C29 C30 119.2(6)
C31 C30 C29 119.4(5)
C31 C30 H30 120.3
C29 C30 H30 120.3
C30 C31 C32 120.2(6)
C30 C31 H31 119.9
C32 C31 H31 119.9
C33 C32 C31 119.6(6)
C33 C32 H32 120.2
C31 C32 H32 120.2
C32 C33 C34 121.0(6)
C32 C33 H33 119.5
C34 C33 H33 119.5
C33 C34 C29 120.6(6)
C33 C34 C21 121.3(5)
C29 C34 C21 118.1(6)
Cl2 C35 Cl1 116.9(4)
Cl2 C35 Cl3 105.3(4)
Cl1 C35 Cl3 109.1(4)
Cl2 C35 H35 109.9
Cl1 C35 H35 106.4
Cl3 C35 H35 109.1
C14 N1 C10 120.3(4)
C14 N1 Re1 119.1(3)
C10 N1 Re1 120.5(3)
C8 N2 C4 119.5(5)
C8 N2 Re1 120.7(3)
C4 N2 Re1 119.8(3)
C21 O4 C20 115.1(4)
H5C O5 H5B 110.9
H7A O7 H7C 109.5
H8D O8 H8B 109.8
C1 Re1 C3 87.1(2)
C1 Re1 C2 88.2(2)
C3 Re1 C2 89.6(2)
C1 Re1 N1 177.39(19)
C3 Re1 N1 95.2(2)
C2 Re1 N1 92.9(2)
C1 Re1 N2 94.6(2)
C3 Re1 N2 176.7(2)
C2 Re1 N2 93.2(2)
N1 Re1 N2 82.99(17)
C1 Re1 Br1 92.20(14)
C3 Re1 Br1 90.37(16)
C2 Re1 Br1 179.56(17)
N1 Re1 Br1 86.63(12)
N2 Re1 Br1 86.74(11)
C17 S1 C15 97.0(2)
C15 S2 C16 97.5(2)
C18 S3 C16 104.2(3)
C17 S4 C19 103.3(2)

loop_
_geom_bond_atom_site_label_1
_geom_bond_atom_site_label_2
_geom_bond_distance
Br1 Re1 2.6150(18)
C1 O1 1.198(7)
C1 Re1 1.869(6)
C2 O2 1.147(6)
C2 Re1 1.876(6)
C3 O3 1.171(6)
C3 Re1 1.875(5)
C4 N2 1.394(7)
C4 C5 1.397(8)
C4 H4 0.9300
C5 C6 1.380(8)
C5 H5 0.9300
C6 C7 1.375(8)
C6 H6 0.9300
C7 C8 1.384(7)
C7 H7 0.9300
C8 N2 1.391(6)
C8 C9 1.447(7)
C9 C15 1.331(6)
C9 C10 1.433(7)
C10 N1 1.381(6)
C10 C11 1.396(7)
C11 C12 1.398(8)
C11 H11 0.9300
C12 C13 1.389(9)
C12 H12 0.9300
C13 C14 1.376(8)
C13 H13 0.9300
C14 N1 1.378(7)
C14 H14 0.9300
C15 S2 1.728(5)
C15 S1 1.759(5)
C16 C17 1.364(7)
C16 S3 1.725(5)
C16 S2 1.747(6)
C17 S1 1.693(5)
C17 S4 1.761(5)
C18 S3 1.705(6)
C18 H18A 0.9600
C18 H18B 0.9601
C18 H18C 0.9599
C19 C20 1.501(7)
C19 S4 1.852(5)
C19 H19A 0.9700
C19 H19B 0.9700
C20 O4 1.452(6)
C20 H20A 0.9700
C20 H20B 0.9700
C21 C22 1.361(9)
C21 O4 1.373(6)
C21 C34 1.406(8)
C22 C27 1.392(8)
C22 C23 1.397(8)
C23 C24 1.376(10)
C23 H23 0.9300
C24 C25 1.385(9)
C24 H24 0.9300
C25 C26 1.398(8)
C25 H25 0.9300
C26 C27 1.408(9)
C26 H26 0.9300
C27 C28 1.362(8)
C28 C29 1.350(8)
C28 H28 0.9300
C29 C34 1.391(8)
C29 C30 1.409(8)
C30 C31 1.397(9)
C30 H30 0.9300
C31 C32 1.404(8)
C31 H31 0.9300
C32 C33 1.368(8)
C32 H32 0.9300
C33 C34 1.382(9)
C33 H33 0.9300
C35 Cl2 1.512(7)
C35 Cl1 1.626(6)
C35 Cl3 1.751(6)
C35 H35 0.9841
N1 Re1 2.168(4)
N2 Re1 2.172(5)
O5 H5C 0.8500
O5 H5B 0.8500
O7 H7A 0.8500
O7 H7C 0.8500
O8 H8D 0.8501
O8 H8B 0.8501
